data_4034589
loop_
_publ_author_name
'Matsumoto, Shota'
'Fuchi, Yasufumi'
'Usui, Kazuteru'
'Hirai, Go'
'Karasawa, Satoru'

_publ_section_title
;
 Development of Turn-On Probes for Acids Triggered by Aromaticity
 Enhancement Using Tricyclic Amidine Derivatives.
;
_journal_issue 11
_journal_name_full 'The Journal of organic chemistry'
_journal_page_first 6612
_journal_page_last 6622
_journal_paper_doi 10.1021/acs.joc.9b00023
_journal_volume 84
_journal_year 2019
_chemical_formula_moiety 'C14 H11 F6 N3'
_chemical_formula_sum 'C14 H11 F6 N3'
_chemical_formula_weight 335.25
_space_group_IT_number 14
_space_group_name_Hall '-P 2yn'
_space_group_name_H-M_alt 'P 1 21/n 1'
_symmetry_cell_setting monoclinic
_symmetry_Int_Tables_number 14
_symmetry_space_group_name_Hall '-P 2yn'
_symmetry_space_group_name_H-M 'P 1 21/n 1'
_atom_sites_solution_hydrogens geom
_atom_sites_solution_primary direct
_atom_sites_solution_secondary difmap
_cell_angle_alpha 90.0000
_cell_angle_beta 104.672(8)
_cell_angle_gamma 90.0000
_cell_formula_units_Z 4
_cell_length_a 5.05749(17)
_cell_length_b 29.7507(10)
_cell_length_c 9.2553(3)
_cell_measurement_reflns_used 14051
_cell_measurement_temperature 93
_cell_measurement_theta_max 68.28
_cell_measurement_theta_min 2.97
_cell_volume 1347.18(9)
_computing_cell_refinement 'RAPID AUTO'
_computing_data_collection 'RAPID AUTO (Rigaku, ????)'
_computing_data_reduction 'RAPID AUTO'
_computing_molecular_graphics 'CrystalStructure 4.0'
_computing_publication_material 'CrystalStructure 4.0 (Rigaku, 2010)'
_computing_structure_refinement 'SHELXL97 (Sheldrick, 2008)'
_computing_structure_solution SIR97
_diffrn_ambient_temperature 93
_diffrn_detector_area_resol_mean 10.000
_diffrn_measured_fraction_theta_full 0.983
_diffrn_measured_fraction_theta_max 0.983
_diffrn_measurement_device_type 'Rigaku R-AXIS RAPID'
_diffrn_measurement_method \w
_diffrn_radiation_type 'Cu K\a'
_diffrn_radiation_wavelength 1.54187
_diffrn_reflns_av_R_equivalents 0.1811
_diffrn_reflns_limit_h_max 5
_diffrn_reflns_limit_h_min -5
_diffrn_reflns_limit_k_max 35
_diffrn_reflns_limit_k_min -35
_diffrn_reflns_limit_l_max 11
_diffrn_reflns_limit_l_min -11
_diffrn_reflns_number 14439
_diffrn_reflns_theta_full 68.25
_diffrn_reflns_theta_max 68.25
_diffrn_standards_number 0
_exptl_absorpt_coefficient_mu 1.418
_exptl_absorpt_correction_type none
_exptl_crystal_colour yellow
_exptl_crystal_density_diffrn 1.653
_exptl_crystal_density_method 'not measured'
_exptl_crystal_description block
_exptl_crystal_F_000 680.00
_exptl_crystal_size_max 0.300
_exptl_crystal_size_mid 0.200
_exptl_crystal_size_min 0.100
_refine_diff_density_max 0.240
_refine_diff_density_min -0.280
_refine_ls_extinction_method none
_refine_ls_goodness_of_fit_ref 0.959
_refine_ls_hydrogen_treatment refxyz
_refine_ls_number_parameters 252
_refine_ls_number_reflns 2417
_refine_ls_number_restraints 0
_refine_ls_R_factor_gt 0.0671
_refine_ls_shift/su_max 0.000
_refine_ls_structure_factor_coef Fsqd
_refine_ls_weighting_details 'w = 1/[\s^2^(Fo^2^)+(0.0670P)^2^+0.0000P] where P=(Fo^2^+2Fc^2^)/3'
_refine_ls_weighting_scheme calc
_refine_ls_wR_factor_ref 0.1709
_reflns_number_gt 1537
_reflns_number_total 2417
_reflns_threshold_expression F^2^>2.0\s(F^2^)
_cod_data_source_file jo9b00023_si_006.cif
_cod_data_source_block Nap_pyrro_green
_cod_original_cell_volume 1347.17(9)
_cod_database_code 4034589

loop_
_symmetry_equiv_pos_site_id
_symmetry_equiv_pos_as_xyz
1 +X,+Y,+Z
2 1/2-X,1/2+Y,1/2-Z
3 -X,-Y,-Z
4 1/2+X,1/2-Y,1/2+Z

loop_
_atom_site_label
_atom_site_type_symbol
_atom_site_fract_x
_atom_site_fract_y
_atom_site_fract_z
_atom_site_U_iso_or_equiv
_atom_site_adp_type
_atom_site_occupancy
_atom_site_symmetry_multiplicity
_atom_site_calc_flag
F1 F 0.1338(4) 0.14339(5) 0.82859(19) 0.0784(6) Uani 1.0 4 d
F2 F 0.2753(4) 0.24282(5) 0.29429(18) 0.0753(6) Uani 1.0 4 d
F3 F 0.2579(4) 0.07686(5) 0.78584(19) 0.0795(6) Uani 1.0 4 d
F4 F 0.2401(4) 0.26457(5) 0.50858(18) 0.0794(6) Uani 1.0 4 d
F5 F 0.5453(4) 0.12126(6) 0.92487(19) 0.0888(7) Uani 1.0 4 d
F24 F 0.6298(4) 0.26660(5) 0.45575(18) 0.0786(6) Uani 1.0 4 d
N6 N 1.0876(6) 0.07267(7) 0.2841(3) 0.0664(8) Uani 1.0 4 d
N7 N 0.8362(5) 0.09187(7) 0.4497(3) 0.0634(7) Uani 1.0 4 d
N18 N 0.5803(5) 0.10836(7) 0.6141(3) 0.0639(7) Uani 1.0 4 d
C9 C 0.6813(7) 0.12235(8) 0.4993(3) 0.0611(8) Uani 1.0 4 d
C10 C 0.8852(7) 0.14670(9) 0.2623(3) 0.0645(9) Uani 1.0 4 d
C11 C 0.4291(7) 0.13653(9) 0.6678(3) 0.0645(8) Uani 1.0 4 d
C12 C 0.9374(7) 0.10336(9) 0.3346(3) 0.0639(8) Uani 1.0 4 d
C13 C 0.6207(7) 0.16654(9) 0.4361(3) 0.0640(9) Uani 1.0 4 d
C14 C 0.3425(7) 0.11954(9) 0.8007(4) 0.0673(9) Uani 1.0 4 d
C15 C 0.7343(7) 0.17696(10) 0.3134(4) 0.0637(9) Uani 1.0 4 d
C16 C 0.3996(8) 0.24221(9) 0.4400(4) 0.0665(9) Uani 1.0 4 d
C17 C 0.4623(7) 0.19499(9) 0.5003(3) 0.0622(8) Uani 1.0 4 d
C19 C 0.3626(8) 0.18069(9) 0.6156(4) 0.0647(9) Uani 1.0 4 d
C20 C 1.2158(9) 0.00094(10) 0.2251(4) 0.0717(10) Uani 1.0 4 d
C21 C 1.2001(8) 0.07816(10) 0.1553(4) 0.0655(9) Uani 1.0 4 d
C22 C 1.3611(8) 0.03518(9) 0.1531(4) 0.0668(9) Uani 1.0 4 d
C23 C 1.1408(9) 0.02691(9) 0.3498(4) 0.0671(9) Uani 1.0 4 d
H8 H 0.697(6) 0.2059(10) 0.267(3) 0.077(10) Uiso 1.0 4 d
H25 H 0.261(5) 0.1983(8) 0.662(3) 0.049(8) Uiso 1.0 4 d
H26 H 0.977(6) 0.1541(9) 0.171(4) 0.082(10) Uiso 1.0 4 d
H27 H 1.291(6) 0.0263(10) 0.450(4) 0.075(9) Uiso 1.0 4 d
H28 H 0.982(6) 0.0151(9) 0.381(3) 0.065(9) Uiso 1.0 4 d
H29 H 1.329(5) -0.0268(10) 0.275(3) 0.063(8) Uiso 1.0 4 d
H30 H 1.071(7) -0.0080(10) 0.150(4) 0.073(11) Uiso 1.0 4 d
H31 H 1.376(5) 0.0282(9) 0.054(3) 0.060(8) Uiso 1.0 4 d
H32 H 1.550(6) 0.0420(8) 0.204(3) 0.051(8) Uiso 1.0 4 d
H33 H 1.311(5) 0.1039(9) 0.163(3) 0.060(8) Uiso 1.0 4 d
H34 H 1.042(5) 0.0845(8) 0.073(3) 0.056(8) Uiso 1.0 4 d

loop_
_atom_site_aniso_label
_atom_site_aniso_U_11
_atom_site_aniso_U_22
_atom_site_aniso_U_33
_atom_site_aniso_U_12
_atom_site_aniso_U_13
_atom_site_aniso_U_23
F1 0.1033(15) 0.0569(10) 0.0850(12) 0.0068(9) 0.0424(11) 0.0006(8)
F2 0.1009(16) 0.0563(10) 0.0681(11) 0.0093(9) 0.0205(11) 0.0054(8)
F3 0.1109(17) 0.0512(10) 0.0848(12) -0.0026(9) 0.0405(11) 0.0039(8)
F4 0.1118(17) 0.0506(10) 0.0830(12) 0.0111(9) 0.0380(12) 0.0020(8)
F5 0.0967(15) 0.1036(14) 0.0661(12) -0.0129(11) 0.0205(11) 0.0045(10)
F24 0.1027(16) 0.0493(9) 0.0860(13) -0.0043(9) 0.0282(11) 0.0024(8)
N6 0.083(2) 0.0500(14) 0.0698(16) 0.0034(12) 0.0253(15) 0.0040(11)
N7 0.0810(19) 0.0492(13) 0.0627(15) 0.0007(12) 0.0228(14) -0.0004(11)
N18 0.0835(19) 0.0498(13) 0.0612(14) -0.0014(12) 0.0237(14) -0.0012(11)
C9 0.076(3) 0.0479(15) 0.0598(17) -0.0040(14) 0.0177(16) -0.0008(13)
C10 0.086(3) 0.0492(15) 0.0593(17) -0.0025(15) 0.0199(17) 0.0011(13)
C11 0.080(3) 0.0494(16) 0.0630(17) -0.0040(15) 0.0158(17) -0.0024(13)
C12 0.079(3) 0.0469(15) 0.0659(18) -0.0033(14) 0.0186(17) -0.0030(13)
C13 0.079(3) 0.0504(15) 0.0618(17) -0.0046(15) 0.0168(17) -0.0009(13)
C14 0.082(3) 0.0534(17) 0.0660(19) -0.0021(16) 0.0181(18) -0.0003(14)
C15 0.081(3) 0.0488(16) 0.0631(17) -0.0017(15) 0.0221(17) 0.0040(14)
C16 0.090(3) 0.0492(16) 0.0635(19) -0.0001(16) 0.0260(18) -0.0018(13)
C17 0.080(3) 0.0459(15) 0.0611(17) 0.0002(14) 0.0191(16) -0.0044(12)
C19 0.084(3) 0.0473(15) 0.0648(19) 0.0018(15) 0.0225(18) -0.0032(14)
C20 0.092(3) 0.0553(18) 0.071(2) 0.0037(17) 0.026(2) 0.0005(16)
C21 0.084(3) 0.0527(17) 0.064(2) -0.0029(17) 0.0271(19) 0.0011(14)
C22 0.084(3) 0.0522(16) 0.066(2) 0.0003(16) 0.022(2) -0.0027(14)
C23 0.088(3) 0.0481(16) 0.069(2) 0.0061(16) 0.027(2) 0.0064(14)

loop_
_atom_type_symbol
_atom_type_description
_atom_type_scat_dispersion_real
_atom_type_scat_dispersion_imag
_atom_type_scat_source
C C 0.0181 0.0091
;
International Tables for Crystallography
(1992, Vol. C, Tables 4.2.6.8 and 6.1.1.4)
;
H H 0.0000 0.0000
;
International Tables for Crystallography
(1992, Vol. C, Table 6.1.1.4)
;
N N 0.0311 0.0180
;
International Tables for Crystallography
(1992, Vol. C, Tables 4.2.6.8 and 6.1.1.4)
;
F F 0.0727 0.0534
;
International Tables for Crystallography
(1992, Vol. C, Tables 4.2.6.8 and 6.1.1.4)
;

loop_
_geom_angle_atom_site_label_1
_geom_angle_atom_site_label_2
_geom_angle_atom_site_label_3
_geom_angle
_geom_angle_publ_flag
C12 N6 C21 125.6(3) yes
C12 N6 C23 122.6(3) yes
C21 N6 C23 111.7(3) yes
C9 N7 C12 118.1(3) yes
C9 N18 C11 118.1(3) yes
N7 C9 N18 115.2(3) yes
N7 C9 C13 123.8(3) yes
N18 C9 C13 121.0(3) yes
C12 C10 C15 119.2(3) yes
N18 C11 C14 114.5(3) yes
N18 C11 C19 125.2(3) yes
C14 C11 C19 120.2(3) yes
N6 C12 N7 117.9(3) yes
N6 C12 C10 119.8(3) yes
N7 C12 C10 122.3(3) yes
C9 C13 C15 115.7(3) yes
C9 C13 C17 117.8(3) yes
C15 C13 C17 126.5(3) yes
F1 C14 F3 105.9(3) yes
F1 C14 F5 106.5(3) yes
F1 C14 C11 112.7(3) yes
F3 C14 F5 106.4(3) yes
F3 C14 C11 112.9(3) yes
F5 C14 C11 112.0(3) yes
C10 C15 C13 120.9(3) yes
F2 C16 F4 106.8(3) yes
F2 C16 F24 105.9(3) yes
F2 C16 C17 112.7(3) yes
F4 C16 F24 107.0(3) yes
F4 C16 C17 112.7(3) yes
F24 C16 C17 111.4(3) yes
C13 C17 C16 119.6(3) yes
C13 C17 C19 120.7(3) yes
C16 C17 C19 119.6(3) yes
C11 C19 C17 117.2(3) yes
C22 C20 C23 103.7(3) yes
N6 C21 C22 103.8(3) yes
C20 C22 C21 103.9(4) yes
N6 C23 C20 102.1(3) yes
C12 C10 H26 118.6(14) no
C15 C10 H26 122.1(14) no
C10 C15 H8 120.8(18) no
C13 C15 H8 118.3(18) no
C11 C19 H25 119.2(16) no
C17 C19 H25 123.6(16) no
C22 C20 H29 117.3(16) no
C22 C20 H30 104(2) no
C23 C20 H29 106.1(15) no
C23 C20 H30 115(3) no
H29 C20 H30 111(3) no
N6 C21 H33 112.1(17) no
N6 C21 H34 104.2(18) no
C22 C21 H33 112.0(17) no
C22 C21 H34 119.4(15) no
H33 C21 H34 105(2) no
C20 C22 H31 116.1(15) no
C20 C22 H32 117.2(15) no
C21 C22 H31 111.5(15) no
C21 C22 H32 106.3(14) no
H31 C22 H32 102(3) no
N6 C23 H27 113.4(16) no
N6 C23 H28 111.7(15) no
C20 C23 H27 113.6(18) no
C20 C23 H28 115.1(16) no
H27 C23 H28 101(3) no

loop_
_geom_bond_atom_site_label_1
_geom_bond_atom_site_label_2
_geom_bond_distance
_geom_bond_publ_flag
F1 C14 1.350(4) yes
F2 C16 1.336(4) yes
F3 C14 1.336(4) yes
F4 C16 1.325(4) yes
F5 C14 1.333(4) yes
F24 C16 1.348(4) yes
N6 C12 1.345(4) yes
N6 C21 1.454(5) yes
N6 C23 1.488(4) yes
N7 C9 1.352(4) yes
N7 C12 1.338(4) yes
N18 C9 1.356(4) yes
N18 C11 1.314(4) yes
C9 C13 1.440(4) yes
C10 C12 1.446(4) yes
C10 C15 1.341(5) yes
C11 C14 1.495(5) yes
C11 C19 1.411(4) yes
C13 C15 1.431(5) yes
C13 C17 1.397(5) yes
C16 C17 1.515(4) yes
C17 C19 1.359(5) yes
C20 C22 1.507(6) yes
C20 C23 1.514(6) yes
C21 C22 1.519(5) yes
C10 H26 1.08(4) no
C15 H8 0.96(3) no
C19 H25 0.91(3) no
C20 H29 1.04(3) no
C20 H30 0.91(3) no
C21 H33 0.94(3) no
C21 H34 0.97(3) no
C22 H31 0.96(3) no
C22 H32 0.97(3) no
C23 H27 1.04(3) no
C23 H28 0.99(3) no

loop_
_geom_contact_atom_site_label_1
_geom_contact_atom_site_label_2
_geom_contact_distance
_geom_contact_publ_flag
_geom_contact_site_symmetry_2
F1 N18 3.521(4) no .
F1 C19 2.759(4) no .
F2 C13 2.960(4) no .
F2 C15 3.009(4) no .
F2 C19 3.433(4) no .
F3 N18 2.716(4) no .
F3 C19 3.568(4) no .
F4 C19 2.698(3) no .
F5 N18 2.951(3) no .
F5 C19 3.292(4) no .
F24 C13 2.982(3) no .
F24 C15 3.079(4) no .
F24 C19 3.400(4) no .
N6 C9 3.528(5) no .
N7 C11 3.490(5) no .
N7 C15 2.817(4) no .
N7 C23 2.773(5) no .
N18 C12 3.513(5) no .
N18 C17 2.791(4) no .
C9 C10 2.747(5) no .
C9 C19 2.765(5) no .
C10 C21 2.911(5) no .
C11 C13 2.718(5) no .
C12 C13 2.783(5) no .
C15 C16 3.002(5) no .
F1 F5 3.381(3) no 1_455
F1 F24 2.927(3) no 4_455
F1 N18 3.170(3) no 1_455
F1 C9 3.374(3) no 1_455
F1 C11 3.503(4) no 1_455
F1 C21 3.537(4) no 1_456
F2 F4 3.277(3) no 4_454
F2 F24 3.045(3) no 4_454
F2 C10 3.444(4) no 1_455
F2 C15 3.406(4) no 1_455
F2 C16 3.377(4) no 4_454
F2 C17 3.339(3) no 4_454
F2 C19 3.244(4) no 4_454
F3 N7 3.326(3) no 1_455
F3 N18 3.520(3) no 1_455
F3 C20 3.314(4) no 3_656
F3 C20 3.548(5) no 3_756
F3 C21 3.505(4) no 1_456
F3 C22 3.531(4) no 1_456
F4 F2 3.277(3) no 4_555
F4 F5 3.567(3) no 4_454
F4 F24 3.001(3) no 1_455
F4 C10 3.485(3) no 4_455
F4 C15 3.321(4) no 4_455
F5 F1 3.381(3) no 1_655
F5 F4 3.567(3) no 4_555
F5 C10 3.250(3) no 1_556
F5 C21 3.336(5) no 1_456
F5 C22 3.590(4) no 1_456
F24 F1 2.927(3) no 4_554
F24 F2 3.045(3) no 4_555
F24 F4 3.001(3) no 1_655
N6 N18 3.579(3) no 1_655
N6 C9 3.484(4) no 1_655
N7 F3 3.326(3) no 1_655
N7 C11 3.430(4) no 1_655
N7 C22 3.580(4) no 1_455
N18 F1 3.170(3) no 1_655
N18 F3 3.520(3) no 1_655
N18 N6 3.579(3) no 1_455
C9 F1 3.374(3) no 1_655
C9 N6 3.484(4) no 1_455
C10 F2 3.444(4) no 1_655
C10 F4 3.485(3) no 4_554
C10 F5 3.250(3) no 1_554
C10 C17 3.490(4) no 1_655
C11 F1 3.503(4) no 1_655
C11 N7 3.430(4) no 1_455
C11 C12 3.575(4) no 1_455
C12 C11 3.575(4) no 1_655
C12 C22 3.599(5) no 1_455
C15 F2 3.406(4) no 1_655
C15 F4 3.321(4) no 4_554
C16 F2 3.377(4) no 4_555
C17 F2 3.339(3) no 4_555
C17 C10 3.490(4) no 1_455
C19 F2 3.244(4) no 4_555
C20 F3 3.314(4) no 3_656
C20 F3 3.548(5) no 3_756
C21 F1 3.537(4) no 1_654
C21 F3 3.505(4) no 1_654
C21 F5 3.336(5) no 1_654
C22 F3 3.531(4) no 1_654
C22 F5 3.590(4) no 1_654
C22 N7 3.580(4) no 1_655
C22 C12 3.599(5) no 1_655
F1 H25 2.44(3) no .
F2 H8 2.47(3) no .
F4 H25 2.41(3) no .
F5 H25 3.39(3) no .
F24 H8 2.59(3) no .
N6 H26 2.64(3) no .
N6 H29 3.21(3) no .
N6 H30 2.69(3) no .
N6 H31 3.16(3) no .
N6 H32 2.78(3) no .
N7 H26 3.39(3) no .
N7 H27 3.02(3) no .
N7 H28 2.53(3) no .
N18 H25 3.21(3) no .
C9 H8 3.30(3) no .
C10 H33 2.85(3) no .
C10 H34 2.80(3) no .
C12 H8 3.28(3) no .
C12 H27 2.94(3) no .
C12 H28 2.66(3) no .
C12 H33 2.76(3) no .
C12 H34 2.66(3) no .
C13 H25 3.24(3) no .
C13 H26 3.41(4) no .
C14 H25 2.65(3) no .
C16 H8 2.68(3) no .
C16 H25 2.67(3) no .
C17 H8 2.73(3) no .
C20 H33 3.18(3) no .
C20 H34 2.88(3) no .
C21 H26 2.55(3) no .
C21 H27 3.06(3) no .
C21 H28 3.21(3) no .
C21 H29 3.32(3) no .
C21 H30 2.64(3) no .
C22 H27 2.87(4) no .
C22 H28 3.25(3) no .
C23 H31 3.25(3) no .
C23 H32 2.78(3) no .
C23 H33 3.12(3) no .
C23 H34 3.02(3) no .
H8 H26 2.41(5) no .
H26 H33 2.27(4) no .
H26 H34 2.32(4) no .
H27 H29 2.30(4) no .
H27 H30 2.90(4) no .
H27 H32 2.93(5) no .
H27 H33 3.54(4) no .
H28 H29 2.54(4) no .
H28 H30 2.40(5) no .
H28 H34 3.60(4) no .
H29 H31 2.68(4) no .
H29 H32 2.50(4) no .
H30 H31 2.24(5) no .
H30 H32 2.78(4) no .
H30 H33 3.54(4) no .
H30 H34 2.84(4) no .
H31 H33 2.52(4) no .
H31 H34 2.42(4) no .
H32 H33 2.18(4) no .
H32 H34 2.85(4) no .
F1 H26 3.47(4) no 1_456
F1 H33 3.22(3) no 1_456
F1 H34 2.99(3) no 1_456
F2 H8 3.08(3) no 1_455
F2 H25 3.12(3) no 4_454
F2 H25 3.48(3) no 4_554
F2 H26 3.11(3) no 1_455
F3 H27 3.50(4) no 1_455
F3 H28 3.23(3) no 3_656
F3 H29 3.24(3) no 3_656
F3 H29 2.74(3) no 3_756
F3 H30 2.80(4) no 3_656
F3 H31 2.81(3) no 1_456
F3 H33 3.53(3) no 1_456
F3 H34 3.13(3) no 1_456
F4 H8 3.53(3) no 1_455
F4 H8 2.61(3) no 4_455
F4 H26 2.94(3) no 4_455
F5 H26 2.90(3) no 1_556
F5 H29 3.51(3) no 3_756
F5 H31 3.22(3) no 1_456
F5 H32 3.49(3) no 1_456
F5 H33 2.80(3) no 1_456
F5 H34 3.37(3) no 1_456
F5 H34 2.76(3) no 1_556
F24 H25 3.14(3) no 4_554
F24 H26 3.30(3) no 4_455
N6 H32 2.78(3) no 1_455
N7 H27 3.38(3) no 1_455
N7 H28 3.56(3) no 3_756
N7 H29 3.46(3) no 3_756
N7 H32 2.79(3) no 1_455
N7 H33 3.26(3) no 1_455
N18 H27 3.05(3) no 1_455
N18 H29 2.63(3) no 3_756
C9 H27 3.44(3) no 1_455
C9 H29 3.53(3) no 3_756
C9 H32 3.56(3) no 1_455
C9 H33 3.24(3) no 1_455
C10 H32 3.52(3) no 1_455
C10 H33 3.09(3) no 1_455
C11 H29 3.48(3) no 3_756
C12 H32 2.73(3) no 1_455
C12 H33 3.16(3) no 1_455
C13 H25 3.51(3) no 1_655
C13 H26 3.57(3) no 1_455
C13 H33 3.21(3) no 1_455
C14 H29 3.39(3) no 3_756
C14 H31 3.57(3) no 1_456
C14 H33 3.43(3) no 1_456
C14 H34 3.42(3) no 1_456
C15 H33 3.12(3) no 1_455
C20 H27 3.48(3) no 3_856
C20 H30 3.41(3) no 3_755
C20 H31 3.53(3) no 3_755
C20 H32 3.54(3) no 1_455
C21 H30 3.50(3) no 3_755
C21 H32 3.59(3) no 1_455
C22 H28 3.36(3) no 1_655
C22 H30 3.19(3) no 3_755
C22 H31 3.21(3) no 3_855
C23 H27 3.58(4) no 3_756
C23 H27 3.39(3) no 3_856
C23 H28 2.99(3) no 3_756
C23 H32 2.98(3) no 1_455
H8 F2 3.08(3) no 1_655
H8 F4 3.53(3) no 1_655
H8 F4 2.61(3) no 4_554
H8 H25 3.06(4) no 4_554
H25 F2 3.48(3) no 4_455
H25 F2 3.12(3) no 4_555
H25 F24 3.14(3) no 4_455
H25 C13 3.51(3) no 1_455
H25 H8 3.06(4) no 4_455
H26 F1 3.47(4) no 1_654
H26 F2 3.11(3) no 1_655
H26 F4 2.94(3) no 4_554
H26 F5 2.90(3) no 1_554
H26 F24 3.30(3) no 4_554
H26 C13 3.57(3) no 1_655
H27 F3 3.50(4) no 1_655
H27 N7 3.38(3) no 1_655
H27 N18 3.05(3) no 1_655
H27 C9 3.44(3) no 1_655
H27 C20 3.48(3) no 3_856
H27 C23 3.58(4) no 3_756
H27 C23 3.39(3) no 3_856
H27 H27 2.60(4) no 3_856
H27 H28 2.64(5) no 3_756
H27 H29 2.77(4) no 3_856
H28 F3 3.23(3) no 3_656
H28 N7 3.56(3) no 3_756
H28 C22 3.36(3) no 1_455
H28 C23 2.99(3) no 3_756
H28 H27 2.64(5) no 3_756
H28 H28 2.34(4) no 3_756
H28 H29 3.43(4) no 1_455
H28 H32 2.51(4) no 1_455
H29 F3 3.24(3) no 3_656
H29 F3 2.74(3) no 3_756
H29 F5 3.51(3) no 3_756
H29 N7 3.46(3) no 3_756
H29 N18 2.63(3) no 3_756
H29 C9 3.53(3) no 3_756
H29 C11 3.48(3) no 3_756
H29 C14 3.39(3) no 3_756
H29 H27 2.77(4) no 3_856
H29 H28 3.43(4) no 1_655
H30 F3 2.80(4) no 3_656
H30 C20 3.41(3) no 3_755
H30 C21 3.50(3) no 3_755
H30 C22 3.19(3) no 3_755
H30 H30 2.72(4) no 3_755
H30 H31 3.56(4) no 1_455
H30 H31 2.62(4) no 3_755
H30 H32 3.17(5) no 1_455
H30 H34 3.03(4) no 3_755
H31 F3 2.81(3) no 1_654
H31 F5 3.22(3) no 1_654
H31 C14 3.57(3) no 1_654
H31 C20 3.53(3) no 3_755
H31 C22 3.21(3) no 3_855
H31 H30 3.56(4) no 1_655
H31 H30 2.62(4) no 3_755
H31 H31 2.46(4) no 3_855
H31 H32 3.27(4) no 3_855
H32 F5 3.49(3) no 1_654
H32 N6 2.78(3) no 1_655
H32 N7 2.79(3) no 1_655
H32 C9 3.56(3) no 1_655
H32 C10 3.52(3) no 1_655
H32 C12 2.73(3) no 1_655
H32 C20 3.54(3) no 1_655
H32 C21 3.59(3) no 1_655
H32 C23 2.98(3) no 1_655
H32 H28 2.51(4) no 1_655
H32 H30 3.17(5) no 1_655
H32 H31 3.27(4) no 3_855
H32 H34 3.28(4) no 1_655
H33 F1 3.22(3) no 1_654
H33 F3 3.53(3) no 1_654
H33 F5 2.80(3) no 1_654
H33 N7 3.26(3) no 1_655
H33 C9 3.24(3) no 1_655
H33 C10 3.09(3) no 1_655
H33 C12 3.16(3) no 1_655
H33 C13 3.21(3) no 1_655
H33 C14 3.43(3) no 1_654
H33 C15 3.12(3) no 1_655
H34 F1 2.99(3) no 1_654
H34 F3 3.13(3) no 1_654
H34 F5 2.76(3) no 1_554
H34 F5 3.37(3) no 1_654
H34 C14 3.42(3) no 1_654
H34 H30 3.03(4) no 3_755
H34 H32 3.28(4) no 1_455

loop_
_geom_torsion_atom_site_label_1
_geom_torsion_atom_site_label_2
_geom_torsion_atom_site_label_3
_geom_torsion_atom_site_label_4
_geom_torsion
_geom_torsion_publ_flag
C12 N6 C21 C22 177.2(3) no
C21 N6 C12 N7 176.2(3) no
C21 N6 C12 C10 -2.4(4) no
C12 N6 C23 C20 159.3(3) no
C23 N6 C12 N7 0.8(4) no
C23 N6 C12 C10 -177.8(3) no
C21 N6 C23 C20 -16.7(4) no
C23 N6 C21 C22 -7.0(3) no
C9 N7 C12 N6 -178.9(2) no
C9 N7 C12 C10 -0.4(4) no
C12 N7 C9 N18 178.7(2) no
C12 N7 C9 C13 -0.5(4) no
C9 N18 C11 C14 -176.0(2) no
C9 N18 C11 C19 -0.2(4) no
C11 N18 C9 N7 179.7(2) no
C11 N18 C9 C13 -1.1(4) no
N7 C9 C13 C15 0.5(4) no
N7 C9 C13 C17 -178.7(3) no
N18 C9 C13 C15 -178.7(2) no
N18 C9 C13 C17 2.1(4) no
C12 C10 C15 C13 -1.2(4) no
C15 C10 C12 N6 179.8(3) no
C15 C10 C12 N7 1.2(4) no
N18 C11 C14 F1 -163.7(3) no
N18 C11 C14 F3 -43.7(4) no
N18 C11 C14 F5 76.3(3) no
N18 C11 C19 C17 0.3(5) no
C14 C11 C19 C17 175.9(3) no
C19 C11 C14 F1 20.3(4) no
C19 C11 C14 F3 140.2(3) no
C19 C11 C14 F5 -99.7(3) no
C9 C13 C15 C10 0.4(4) no
C9 C13 C17 C16 178.4(3) no
C9 C13 C17 C19 -2.0(4) no
C15 C13 C17 C16 -0.7(5) no
C15 C13 C17 C19 178.9(3) no
C17 C13 C15 C10 179.5(3) no
F2 C16 C17 C13 56.9(4) no
F2 C16 C17 C19 -122.7(3) no
F4 C16 C17 C13 177.8(2) no
F4 C16 C17 C19 -1.8(4) no
F24 C16 C17 C13 -61.9(4) no
F24 C16 C17 C19 118.5(3) no
C13 C17 C19 C11 0.8(4) no
C16 C17 C19 C11 -179.6(3) no
C22 C20 C23 N6 33.6(4) no
C23 C20 C22 C21 -38.8(3) no
N6 C21 C22 C20 28.1(3) no
